data_8101398
loop_
_publ_author_name
'Euler, H.'
'Barbier, B.'
'Klumpp, S.'
'Kirfel, A.'

_publ_section_title
;
Crystal structure of Tutton's salts, Rb~2~[M^II^(H~2~O)~6~](SO~4~)
~2~, M^II^ = Mg, Mn, Fe, Co, Ni, Zn
;
_journal_issue 4
_journal_name_full 'Zeitschrift f\"ur Kristallographie - New Crystal Structures'
_journal_page_first 473
_journal_page_last 476
_journal_volume 215
_journal_year 2000
_chemical_formula_structural 'Rb2[Zn(H2 O)6](S O4)2'
_chemical_formula_sum 'H12 O14 Rb2 S2 Zn'
_chemical_formula_weight 536.53
_space_group_IT_number 14
_symmetry_cell_setting monoclinic
_symmetry_space_group_name_Hall '-P 2yab'
_symmetry_space_group_name_H-M 'P 1 21/a 1'
_cell_angle_alpha 90.00
_cell_angle_beta 105.93(3)
_cell_angle_gamma 90.00
_cell_formula_units_Z 2
_cell_length_a 9.179(3)
_cell_length_b 12.441(4)
_cell_length_c 6.239(2)
_cell_measurement_temperature 293(2)
_cell_volume 685.1(4)
_diffrn_ambient_temperature 293(2)
_exptl_crystal_density_diffrn 2.601
_refine_ls_R_factor_obs 0.0175
_refine_ls_wR_factor_obs 0.0393
_cod_original_sg_symbol_H-M 'P 21/a'
_cod_database_code 8101398

loop_
_symmetry_equiv_pos_as_xyz
'x, y, z'
'-x+1/2, y+1/2, -z'
'-x, -y, -z'
'x-1/2, -y-1/2, z'

loop_
_atom_site_aniso_label
_atom_site_aniso_U_11
_atom_site_aniso_U_22
_atom_site_aniso_U_33
_atom_site_aniso_U_23
_atom_site_aniso_U_13
_atom_site_aniso_U_12
Zn 0.0241(2) 0.0248(2) 0.0239(2) 0.0005(2) 0.00690(15) -0.0018(2)
S 0.0227(3) 0.0243(3) 0.0253(3) -0.0013(2) 0.0064(2) -0.0020(2)
O1 0.0487(11) 0.0304(9) 0.0328(10) 0.0015(8) 0.0147(8) -0.0064(8)
O2 0.0268(9) 0.0439(11) 0.0530(12) -0.0012(10) 0.0056(9) 0.0064(8)
O3 0.0262(9) 0.0353(10) 0.0317(9) -0.0051(8) 0.0073(7) -0.0059(7)
O4 0.0440(11) 0.0344(10) 0.0273(9) -0.0035(7) 0.0131(8) -0.0054(8)
O5 0.0297(10) 0.0358(10) 0.0261(10) 0.0003(8) 0.0046(9) -0.0076(8)
O6 0.0242(10) 0.0308(11) 0.0381(10) 0.0011(8) 0.0079(9) 0.0016(8)
O7 0.0340(11) 0.0289(10) 0.0287(9) 0.0032(8) 0.0132(8) 0.0011(8)
Rb 0.0369(2) 0.0350(2) 0.0363(2) 0.00025(11) 0.01400(11) -0.00064(11)

loop_
_atom_site_label
_atom_site_type_symbol
_atom_site_fract_x
_atom_site_fract_y
_atom_site_fract_z
_atom_site_U_iso_or_equiv
_atom_site_thermal_displace_type
_atom_site_occupancy
_atom_site_calc_flag
_atom_site_refinement_flags
_atom_site_disorder_group
Zn Zn 0.0000 0.0000 0.0000 0.02421(11) Uani 1 d S .
S S 0.40384(6) 0.13932(5) 0.73183(10) 0.02412(14) Uani 1 d . .
O1 O 0.4133(2) 0.23204(14) 0.5901(3) 0.0366(4) Uani 1 d . .
O2 O 0.5434(2) 0.0759(2) 0.7757(3) 0.0423(5) Uani 1 d . .
O3 O 0.2758(2) 0.07141(14) 0.6116(3) 0.0312(4) Uani 1 d . .
O4 O 0.3780(2) 0.17714(14) 0.9429(3) 0.0346(4) Uani 1 d . .
O5 O 0.1653(2) 0.1129(2) 0.1625(3) 0.0311(4) Uani 1 d . .
O6 O -0.1700(2) 0.1114(2) 0.0251(3) 0.0312(4) Uani 1 d . .
O7 O -0.0007(2) -0.0662(2) 0.2989(3) 0.0296(4) Uani 1 d . .
Rb Rb 0.13028(3) 0.34998(2) 0.34784(4) 0.03528(10) Uani 1 d . .
H1 H 0.2058(35) 0.0973(25) 0.2789(56) 0.036(9) Uiso 1 d . .
H2 H 0.2311(42) 0.1260(27) 0.0920(63) 0.060(11) Uiso 1 d . .
H3 H -0.2473(38) 0.1039(25) -0.0411(52) 0.039(10) Uiso 1 d . .
H4 H -0.1508(37) 0.1729(28) -0.0019(54) 0.047(10) Uiso 1 d . .
H5 H -0.0764(45) -0.0651(30) 0.3333(62) 0.062(12) Uiso 1 d . .
H6 H 0.0214(35) -0.1295(27) 0.3280(53) 0.041(9) Uiso 1 d . .

loop_
_geom_bond_atom_site_label_1
_geom_bond_atom_site_label_2
_geom_bond_distance
_geom_bond_site_symmetry_2
_geom_bond_publ_flag
Zn O7 2.040(2) 3 ?
Zn O7 2.040(2) . ?
Zn O5 2.112(2) . ?
Zn O5 2.112(2) 3 ?
Zn O6 2.124(2) 3 ?
Zn O6 2.124(2) . ?
S O2 1.465(2) . ?
S O1 1.471(2) . ?
S O3 1.474(2) . ?
S O4 1.478(2) . ?
S Rb 3.5792(12) 4_665 ?
S Rb 3.6357(13) 2_546 ?
S Rb 3.837(2) 4_666 ?
S Rb 3.9511(13) . ?
O1 H6 1.85(3) 2_556 ?
O1 O7 2.669(3) 2_556 ?
O1 Rb 2.991(2) 4_665 ?
O1 Rb 3.005(2) . ?
O2 H3 1.98(3) 1_656 ?
O2 O6 2.700(3) 1_656 ?
O2 Rb 3.128(2) 4_665 ?
O2 Rb 3.219(2) 2_546 ?
O2 Rb 3.559(2) 4_666 ?
O2 Rb 5.251(2) . ?
O3 H5 1.95(4) 3_556 ?
O3 H1 2.02(3) . ?
O3 O7 2.732(3) 3_556 ?
O3 O5 2.754(3) . ?
O3 Rb 2.877(2) 2_546 ?
O3 H5 3.64(4) . ?
O3 Rb 3.911(2) . ?
O4 H4 1.93(3) 4_666 ?
O4 H2 1.94(4) 1_556 ?
O4 O6 2.739(3) 4_666 ?
O4 O5 2.792(3) 1_556 ?
O4 Rb 2.941(2) 4_666 ?
O4 Rb 4.352(2) . ?
O5 H1 0.75(3) . ?
O5 H2 0.85(4) . ?
O5 O7 2.919(3) 3 ?
O5 O7 2.953(3) . ?
O5 O6 2.959(3) . ?
O5 O6 3.031(3) 3 ?
O5 Rb 3.216(2) . ?
O5 H1 0.75(3) . ?
O5 H2 0.85(4) . ?
O6 O7 2.932(3) 3 ?
O6 O7 2.959(3) . ?
O6 Rb 3.110(2) 4_565 ?
O6 Rb 4.174(2) . ?
O6 H3 0.72(3) . ?
O6 H4 0.81(3) . ?
O7 H5 0.78(4) . ?
O7 H6 0.82(3) . ?
Rb O3 2.877(2) 2_556 ?
Rb O4 2.941(2) 4_564 ?
Rb O1 2.991(2) 4_565 ?
Rb O6 3.110(2) 4_665 ?
Rb O2 3.128(2) 4_565 ?
Rb O2 3.219(2) 2_556 ?
Rb O2 3.559(2) 4_564 ?
Rb S 3.5792(12) 4_565 ?
Rb S 3.6357(13) 2_556 ?
Rb S 3.837(2) 4_564 ?
Rb H1 3.27(3) . ?
